data_7132871
loop_
_publ_author_name
'Karpiuk, Thomas E.'
'Mahato, Samyadeb'
'Storr, Tim'
'Leznoff, Daniel B.'

_publ_section_title
;
 Unusually short unsupported Au(III)&#x22ef;Au(III) aurophilic contacts in
 emissive lanthanide tetracyanoaurate(III) complexes.
;
_journal_issue 29
_journal_name_full 'Chemical communications (Cambridge, England)'
_journal_page_first 3914
_journal_page_last 3917
_journal_paper_doi 10.1039/d4cc00468j
_journal_volume 60
_journal_year 2024
_chemical_formula_moiety 'C40 H32 Lu N8 O8, 3(C4 Au N4), 1.329(H2 O)'
_chemical_formula_sum 'C52 H34.66 Au3 Lu N20 O9.33'
_chemical_formula_weight 1854.78
_chemical_name_systematic 'tetrakis(N,N'-dioxide-2,2'-bipyridyl)lutetium(III) tetracyanoaurate(III) hydrate'
_space_group_crystal_system orthorhombic
_space_group_IT_number 61
_space_group_name_Hall '-P 2ac 2ab'
_space_group_name_H-M_alt 'P b c a'
_atom_sites_solution_hydrogens mixed
_atom_sites_solution_primary dual
_atom_sites_solution_secondary difmap
_audit_creation_date 2023-08-29
_audit_creation_method
;
Olex2 1.5
(compiled 2023.08.24 svn.re1ec1418 for OlexSys, GUI svn.r6817)
;
_audit_update_record
;
2024-01-10 deposited with the CCDC.	2024-03-08 downloaded from the CCDC.
;
_cell_angle_alpha 90
_cell_angle_beta 90
_cell_angle_gamma 90
_cell_formula_units_Z 8
_cell_length_a 19.9815(12)
_cell_length_b 23.8662(12)
_cell_length_c 23.8919(13)
_cell_measurement_reflns_used 6500
_cell_measurement_temperature 100.07
_cell_measurement_theta_max 27.486
_cell_measurement_theta_min 2.658
_cell_volume 11393.6(11)
_computing_cell_refinement 'SAINT V8.40B (Bruker, 2022)'
_computing_data_reduction 'SAINT V8.40B (Bruker, 2022)'
_computing_molecular_graphics 'Olex2 1.5 (Dolomanov et al., 2009)'
_computing_publication_material 'Olex2 1.5 (Dolomanov et al., 2009)'
_computing_structure_refinement 'SHELXL 2019/1 (Sheldrick, 2015)'
_computing_structure_solution 'SHELXT 2018/2 (Sheldrick, 2015)'
_diffrn_ambient_temperature 100.07
_diffrn_measured_fraction_theta_full 1.000
_diffrn_measured_fraction_theta_max 0.999
_diffrn_measurement_device 'Three-circle diffractometer'
_diffrn_measurement_method '\f and \w scans'
_diffrn_radiation_collimation 'Pinhole collimator'
_diffrn_radiation_detector 'Bruker Photon II 14 charge-integrating pixel array (CPAD) area detector'
_diffrn_radiation_monochromator 'Horizonally mounted graphite crystal'
_diffrn_radiation_probe x-ray
_diffrn_radiation_type MoK\a
_diffrn_radiation_wavelength 0.71073
_diffrn_reflns_av_R_equivalents 0.00
_diffrn_reflns_av_unetI/netI 0.0516
_diffrn_reflns_Laue_measured_fraction_full 1.000
_diffrn_reflns_Laue_measured_fraction_max 0.999
_diffrn_reflns_limit_h_max 25
_diffrn_reflns_limit_h_min 0
_diffrn_reflns_limit_k_max 30
_diffrn_reflns_limit_k_min 0
_diffrn_reflns_limit_l_max 30
_diffrn_reflns_limit_l_min 0
_diffrn_reflns_number 13076
_diffrn_reflns_point_group_measured_fraction_full 1.000
_diffrn_reflns_point_group_measured_fraction_max 0.999
_diffrn_reflns_theta_full 25.242
_diffrn_reflns_theta_max 27.507
_diffrn_reflns_theta_min 1.579
_diffrn_source 'Sealed tube'
_diffrn_source_type 'Sealed X-ray tube with a TRIUMPH monochromator'
_exptl_absorpt_coefficient_mu 9.494
_exptl_absorpt_correction_T_max 0.094903
_exptl_absorpt_correction_T_min 0.043016
_exptl_absorpt_correction_type multi-scan
_exptl_absorpt_process_details
;
TWINABS-2012/1 (Bruker,2022) was used for absorption correction.
 
For component 1:
 wR2(int) was 0.1130 before and 0.0706 after correction.
 
For component 2:
 wR2(int) was 0.1188 before and 0.0804 after correction.
 The Ratio of minimum to maximum transmission is 0.45.

Final HKLF 4 output contains 188385 reflections, Rint = 0.1076
 (50654 with I > 3sig(I), Rint = 0.0634)
;
_exptl_crystal_colour colourless
_exptl_crystal_density_diffrn 2.163
_exptl_crystal_description plate
_exptl_crystal_F_000 6954
_exptl_crystal_recrystallization_method 'Re-crystallisation from solvent: Water'
_exptl_crystal_size_max 0.29
_exptl_crystal_size_mid 0.274
_exptl_crystal_size_min 0.212
_refine_diff_density_max 1.545
_refine_diff_density_min -1.288
_refine_diff_density_rms 0.199
_refine_ls_extinction_method none
_refine_ls_goodness_of_fit_ref 1.052
_refine_ls_hydrogen_treatment constr
_refine_ls_matrix_type full
_refine_ls_number_parameters 782
_refine_ls_number_reflns 13076
_refine_ls_number_restraints 0
_refine_ls_restrained_S_all 1.052
_refine_ls_R_factor_all 0.0808
_refine_ls_R_factor_gt 0.0468
_refine_ls_shift/su_max 0.001
_refine_ls_shift/su_mean 0.000
_refine_ls_structure_factor_coef Fsqd
_refine_ls_weighting_details 'w=1/[\s^2^(Fo^2^)+(0.0198P)^2^+77.7925P] where P=(Fo^2^+2Fc^2^)/3'
_refine_ls_weighting_scheme calc
_refine_ls_wR_factor_gt 0.0745
_refine_ls_wR_factor_ref 0.0823
_reflns_Friedel_coverage 0.000
_reflns_number_gt 9454
_reflns_number_total 13076
_reflns_threshold_expression 'I > 2\s(I)'
_cod_data_source_file d4cc00468j2.cif
_cod_data_source_block Lu_4bipyO2_3AuCN4
_cod_depositor_comments 'Adding full bibliography for 7132871--7132874.cif.'
_cod_database_code 7132871
_shelx_shelxl_version_number 2019/1
_shelx_space_group_comment
;
The symmetry employed for this shelxl refinement is uniquely defined
by the following loop, which should always be used as a source of
symmetry information in preference to the above space-group names.
They are only intended as comments.
;
_shelx_estimated_absorpt_t_max 0.238
_shelx_estimated_absorpt_t_min 0.169
_exptl_absorpt_special_details 'Additional spherical absorption correction applied: mu*crystal_size_min = 2.'
_olex2_refinement_description
;
1. Fixed Uiso
 At 1.2 times of:
  All C(H) groups
 At 1.5 times of:
  All O(H,H) groups
2. Others
 Sof(O10)=Sof(H10A)=Sof(H10B)=FVAR(1)
3.a Free rotating group:
 O9(H9A,H9B), O10(H10A,H10B)
3.b Aromatic/amide H refined with riding coordinates:
 C13(H13), C14(H14), C15(H15), C16(H16), C19(H19), C20(H20), C21(H21),
 C22(H22), C23(H23), C24(H24), C25(H25), C26(H26), C29(H29), C30(H30), C31(H31),
  C32(H32), C33(H33), C34(H34), C35(H35), C36(H36), C39(H39), C40(H40),
 C41(H41), C42(H42), C43(H43), C44(H44), C45(H45), C46(H46), C49(H49), C50(H50),
  C51(H51), C52(H52)
;
_olex2_submission_special_instructions 'No special instructions were received'

loop_
_space_group_symop_operation_xyz
'x, y, z'
'-x+1/2, -y, z+1/2'
'-x, y+1/2, -z+1/2'
'x+1/2, -y+1/2, -z'
'-x, -y, -z'
'x-1/2, y, -z-1/2'
'x, -y-1/2, z-1/2'
'-x-1/2, y-1/2, z'

loop_
_atom_site_label
_atom_site_type_symbol
_atom_site_fract_x
_atom_site_fract_y
_atom_site_fract_z
_atom_site_U_iso_or_equiv
_atom_site_adp_type
_atom_site_occupancy
_atom_site_site_symmetry_order
_atom_site_calc_flag
_atom_site_refinement_flags_posn
_atom_site_refinement_flags_adp
_atom_site_refinement_flags_occupancy
_atom_site_disorder_assembly
_atom_site_disorder_group
Au1 Au 0.12164(2) 0.25147(2) 0.31152(2) 0.01803(7) Uani 1 1 d . . . . .
Au2 Au 0.28924(2) 0.24626(2) 0.32183(2) 0.01723(7) Uani 1 1 d . . . . .
Au3 Au 0.46100(2) 0.24736(2) 0.32806(2) 0.02004(7) Uani 1 1 d . . . . .
N1 N 0.1201(4) 0.3037(3) 0.1904(3) 0.0285(16) Uani 1 1 d . . . . .
N2 N 0.1191(4) 0.3732(3) 0.3620(3) 0.0302(17) Uani 1 1 d . . . . .
N3 N 0.1250(3) 0.1979(2) 0.4321(3) 0.0254(15) Uani 1 1 d . . . . .
N4 N 0.1279(4) 0.1286(3) 0.2631(3) 0.0321(17) Uani 1 1 d . . . . .
N5 N 0.2776(3) 0.3628(3) 0.2612(3) 0.0264(16) Uani 1 1 d . . . . .
N6 N 0.2847(3) 0.3064(3) 0.4388(3) 0.0272(16) Uani 1 1 d . . . . .
N7 N 0.3059(4) 0.1294(3) 0.3803(3) 0.0290(17) Uani 1 1 d . . . . .
N8 N 0.2910(4) 0.1898(3) 0.2030(3) 0.0304(16) Uani 1 1 d . . . . .
N9 N 0.4415(4) 0.3783(3) 0.3391(3) 0.0348(18) Uani 1 1 d . . . . .
N10 N 0.4548(4) 0.2356(3) 0.4585(3) 0.0379(18) Uani 1 1 d . . . . .
N11 N 0.4862(4) 0.1177(3) 0.3189(3) 0.0333(18) Uani 1 1 d . . . . .
N12 N 0.4700(3) 0.2573(3) 0.1968(3) 0.0277(15) Uani 1 1 d . . . . .
C1 C 0.1216(4) 0.2848(3) 0.2348(3) 0.0198(16) Uani 1 1 d . . . . .
C2 C 0.1191(4) 0.3291(3) 0.3442(3) 0.0228(17) Uani 1 1 d . . . . .
C3 C 0.1236(4) 0.2177(3) 0.3885(3) 0.0217(16) Uani 1 1 d . . . . .
C4 C 0.1250(4) 0.1737(3) 0.2801(3) 0.0249(17) Uani 1 1 d . . . . .
C5 C 0.2814(4) 0.3206(3) 0.2836(3) 0.0181(16) Uani 1 1 d . . . . .
C6 C 0.2866(4) 0.2849(3) 0.3969(3) 0.0206(17) Uani 1 1 d . . . . .
C7 C 0.2992(4) 0.1719(3) 0.3590(3) 0.0201(16) Uani 1 1 d . . . . .
C8 C 0.2910(4) 0.2101(3) 0.2463(3) 0.0199(16) Uani 1 1 d . . . . .
C9 C 0.4458(4) 0.3308(3) 0.3341(3) 0.0232(17) Uani 1 1 d . . . . .
C10 C 0.4571(4) 0.2401(3) 0.4108(3) 0.0234(17) Uani 1 1 d . . . . .
C11 C 0.4773(4) 0.1652(3) 0.3221(3) 0.0253(18) Uani 1 1 d . . . . .
C12 C 0.4643(4) 0.2534(3) 0.2445(3) 0.0243(17) Uani 1 1 d . . . . .
Lu1 Lu 0.23916(2) 0.49781(2) 0.56534(2) 0.01290(6) Uani 1 1 d . . . . .
O1 O 0.1496(2) 0.56167(17) 0.5495(2) 0.0177(11) Uani 1 1 d . . . . .
O2 O 0.2123(2) 0.53408(18) 0.64921(19) 0.0164(11) Uani 1 1 d . . . . .
O3 O 0.1972(2) 0.46458(19) 0.4847(2) 0.0165(11) Uani 1 1 d . . . . .
O4 O 0.1392(2) 0.45051(17) 0.5877(2) 0.0161(11) Uani 1 1 d . . . . .
O5 O 0.2680(3) 0.41689(18) 0.60571(19) 0.0156(10) Uani 1 1 d . . . . .
O6 O 0.3394(2) 0.51398(18) 0.61639(19) 0.0149(10) Uani 1 1 d . . . . .
O7 O 0.2814(2) 0.57543(18) 0.5246(2) 0.0175(11) Uani 1 1 d . . . . .
O8 O 0.3294(3) 0.46758(18) 0.50980(19) 0.0158(11) Uani 1 1 d . . . . .
N13 N 0.1608(3) 0.6147(2) 0.5652(3) 0.0163(13) Uani 1 1 d . . . . .
N14 N 0.1511(3) 0.5412(2) 0.6685(2) 0.0153(13) Uani 1 1 d . . . . .
N15 N 0.1344(3) 0.4696(2) 0.4687(2) 0.0145(13) Uani 1 1 d . . . . .
N16 N 0.1332(3) 0.3974(2) 0.5729(2) 0.0141(12) Uani 1 1 d . . . . .
N17 N 0.3279(3) 0.3941(2) 0.6032(2) 0.0157(13) Uani 1 1 d . . . . .
N18 N 0.3421(3) 0.5013(2) 0.6705(2) 0.0160(12) Uani 1 1 d . . . . .
N19 N 0.3456(3) 0.5888(2) 0.5268(2) 0.0151(13) Uani 1 1 d . . . . .
N20 N 0.3316(3) 0.4824(2) 0.4559(2) 0.0157(13) Uani 1 1 d . . . . .
C13 C 0.1833(4) 0.6513(3) 0.5261(3) 0.0176(16) Uani 1 1 d . . . . .
H13 H 0.187541 0.639839 0.488128 0.021 Uiso 1 1 calc R U . . .
C14 C 0.2002(4) 0.7054(3) 0.5416(3) 0.0212(17) Uani 1 1 d . . . . .
H14 H 0.215921 0.731392 0.514536 0.025 Uiso 1 1 calc R U . . .
C15 C 0.1936(4) 0.7212(3) 0.5976(3) 0.0255(18) Uani 1 1 d . . . . .
H15 H 0.207359 0.757404 0.609472 0.031 Uiso 1 1 calc R U . . .
C16 C 0.1670(4) 0.6837(3) 0.6355(3) 0.0196(16) Uani 1 1 d . . . . .
H16 H 0.159702 0.694899 0.673197 0.023 Uiso 1 1 calc R U . . .
C17 C 0.1511(4) 0.6301(3) 0.6190(3) 0.0174(16) Uani 1 1 d . . . . .
C18 C 0.1173(4) 0.5897(3) 0.6570(3) 0.0149(15) Uani 1 1 d . . . . .
C19 C 0.0551(4) 0.5992(3) 0.6795(3) 0.0226(17) Uani 1 1 d . . . . .
H19 H 0.031923 0.632938 0.671240 0.027 Uiso 1 1 calc R U . . .
C20 C 0.0260(4) 0.5593(3) 0.7142(3) 0.0227(17) Uani 1 1 d . . . . .
H20 H -0.016107 0.566222 0.731401 0.027 Uiso 1 1 calc R U . . .
C21 C 0.0595(4) 0.5096(3) 0.7234(3) 0.0240(17) Uani 1 1 d . . . . .
H21 H 0.039575 0.480991 0.745461 0.029 Uiso 1 1 calc R U . . .
C22 C 0.1219(4) 0.5016(3) 0.7003(3) 0.0200(14) Uani 1 1 d . . . . .
H22 H 0.144895 0.467392 0.706944 0.024 Uiso 1 1 calc R U . . .
C23 C 0.1174(4) 0.5128(3) 0.4349(3) 0.0195(16) Uani 1 1 d . . . . .
H23 H 0.149858 0.539977 0.424370 0.023 Uiso 1 1 calc R U . . .
C24 C 0.0527(4) 0.5169(3) 0.4159(3) 0.0215(17) Uani 1 1 d . . . . .
H24 H 0.040607 0.547253 0.392189 0.026 Uiso 1 1 calc R U . . .
C25 C 0.0051(4) 0.4780(3) 0.4305(3) 0.0219(17) Uani 1 1 d . . . . .
H25 H -0.039728 0.481276 0.417670 0.026 Uiso 1 1 calc R U . . .
C26 C 0.0243(4) 0.4340(3) 0.4645(3) 0.0175(16) Uani 1 1 d . . . . .
H26 H -0.007568 0.406121 0.474330 0.021 Uiso 1 1 calc R U . . .
C27 C 0.0886(4) 0.4297(3) 0.4841(3) 0.0150(15) Uani 1 1 d . . . . .
C28 C 0.1119(4) 0.3840(3) 0.5206(3) 0.0189(16) Uani 1 1 d . . . . .
C29 C 0.1076(4) 0.3287(3) 0.5051(3) 0.0193(17) Uani 1 1 d . . . . .
H29 H 0.091897 0.319317 0.468727 0.023 Uiso 1 1 calc R U . . .
C30 C 0.1258(4) 0.2866(3) 0.5418(3) 0.0254(18) Uani 1 1 d . . . . .
H30 H 0.124721 0.248450 0.530503 0.030 Uiso 1 1 calc R U . . .
C31 C 0.1456(4) 0.3011(3) 0.5954(3) 0.0228(18) Uani 1 1 d . . . . .
H31 H 0.156400 0.272741 0.621841 0.027 Uiso 1 1 calc R U . . .
C32 C 0.1495(4) 0.3566(3) 0.6102(3) 0.0194(16) Uani 1 1 d . . . . .
H32 H 0.163656 0.366639 0.646854 0.023 Uiso 1 1 calc R U . . .
C33 C 0.3419(4) 0.3569(3) 0.5617(3) 0.0211(17) Uani 1 1 d . . . . .
H33 H 0.309351 0.349659 0.533651 0.025 Uiso 1 1 calc R U . . .
C34 C 0.4021(4) 0.3298(3) 0.5597(3) 0.0233(17) Uani 1 1 d . . . . .
H34 H 0.411030 0.303512 0.530746 0.028 Uiso 1 1 calc R U . . .
C35 C 0.4497(4) 0.3407(3) 0.5999(3) 0.0275(19) Uani 1 1 d . . . . .
H35 H 0.491618 0.321850 0.599414 0.033 Uiso 1 1 calc R U . . .
C36 C 0.4354(4) 0.3795(3) 0.6409(3) 0.0245(18) Uani 1 1 d . . . . .
H36 H 0.468110 0.387806 0.668611 0.029 Uiso 1 1 calc R U . . .
C37 C 0.3743(4) 0.4065(3) 0.6424(3) 0.0162(15) Uani 1 1 d . . . . .
C38 C 0.3570(4) 0.4476(3) 0.6865(3) 0.0161(16) Uani 1 1 d . . . . .
C39 C 0.3606(4) 0.4342(3) 0.7419(3) 0.027(2) Uani 1 1 d . . . . .
H39 H 0.371258 0.397072 0.753069 0.033 Uiso 1 1 calc R U . . .
C40 C 0.3485(4) 0.4752(3) 0.7819(3) 0.0281(19) Uani 1 1 d . . . . .
H40 H 0.350094 0.466007 0.820572 0.034 Uiso 1 1 calc R U . . .
C41 C 0.3342(4) 0.5288(3) 0.7655(3) 0.0235(18) Uani 1 1 d . . . . .
H41 H 0.326842 0.557209 0.792579 0.028 Uiso 1 1 calc R U . . .
C42 C 0.3307(4) 0.5410(3) 0.7097(3) 0.0200(16) Uani 1 1 d . . . . .
H42 H 0.320124 0.578088 0.698292 0.024 Uiso 1 1 calc R U . . .
C43 C 0.3680(4) 0.6237(3) 0.5661(3) 0.0210(17) Uani 1 1 d . . . . .
H43 H 0.337427 0.639242 0.592296 0.025 Uiso 1 1 calc R U . . .
C44 C 0.4344(4) 0.6377(3) 0.5691(3) 0.0211(16) Uani 1 1 d . . . . .
H44 H 0.449843 0.662364 0.597531 0.025 Uiso 1 1 calc R U . . .
C45 C 0.4784(4) 0.6158(3) 0.5311(3) 0.0225(17) Uani 1 1 d . . . . .
H45 H 0.524620 0.624906 0.533163 0.027 Uiso 1 1 calc R U . . .
C46 C 0.4550(4) 0.5804(3) 0.4897(3) 0.0226(17) Uani 1 1 d . . . . .
H46 H 0.484969 0.565270 0.462747 0.027 Uiso 1 1 calc R U . . .
C47 C 0.3880(4) 0.5672(3) 0.4877(3) 0.0170(16) Uani 1 1 d . . . . .
C48 C 0.3583(4) 0.5333(3) 0.4424(3) 0.0193(16) Uani 1 1 d . . . . .
C49 C 0.3579(4) 0.5504(3) 0.3871(3) 0.0206(17) Uani 1 1 d . . . . .
H49 H 0.374994 0.586242 0.377226 0.025 Uiso 1 1 calc R U . . .
C50 C 0.3327(4) 0.5155(3) 0.3462(3) 0.0270(19) Uani 1 1 d . . . . .
H50 H 0.331516 0.527019 0.308114 0.032 Uiso 1 1 calc R U . . .
C51 C 0.3089(4) 0.4631(3) 0.3621(3) 0.0214(17) Uani 1 1 d . . . . .
H51 H 0.292765 0.438018 0.334303 0.026 Uiso 1 1 calc R U . . .
C52 C 0.3085(4) 0.4472(3) 0.4162(3) 0.0189(16) Uani 1 1 d . . . . .
H52 H 0.291887 0.411289 0.426333 0.023 Uiso 1 1 calc R U . . .
O9 O 0.4907(3) 0.5072(2) 0.6268(3) 0.0454(17) Uani 1 1 d G . . . .
H9A H 0.449004 0.514698 0.619443 0.068 Uiso 1 1 d G U . . .
H9B H 0.507116 0.538837 0.638699 0.068 Uiso 1 1 d G U . . .
O10 O 0.4782(8) 0.1950(6) 0.5758(6) 0.019(5) Uani 0.329(15) 1 d G . P . .
H10A H 0.479988 0.212232 0.543894 0.029 Uiso 0.329(15) 1 d G U P . .
H10B H 0.460495 0.219075 0.598634 0.029 Uiso 0.329(15) 1 d G U P . .

loop_
_atom_site_aniso_label
_atom_site_aniso_U_11
_atom_site_aniso_U_22
_atom_site_aniso_U_33
_atom_site_aniso_U_23
_atom_site_aniso_U_13
_atom_site_aniso_U_12
Au1 0.01797(15) 0.01821(12) 0.01791(13) 0.00046(11) 0.00025(11) 0.00016(13)
Au2 0.01798(14) 0.01698(12) 0.01673(13) 0.00024(11) -0.00036(10) 0.00053(12)
Au3 0.01726(15) 0.02188(13) 0.02098(14) -0.00227(13) -0.00094(11) -0.00089(12)
N1 0.028(4) 0.025(3) 0.032(4) 0.000(3) -0.002(3) 0.005(3)
N2 0.048(5) 0.023(3) 0.019(4) 0.006(3) 0.004(3) -0.004(3)
N3 0.031(4) 0.022(3) 0.023(4) 0.001(3) -0.002(3) -0.005(3)
N4 0.047(5) 0.022(3) 0.027(4) -0.003(3) -0.009(4) -0.002(3)
N5 0.033(5) 0.022(3) 0.024(4) -0.004(3) 0.001(3) 0.001(3)
N6 0.037(4) 0.022(3) 0.023(4) -0.002(3) -0.003(3) 0.002(3)
N7 0.037(5) 0.030(4) 0.020(4) -0.002(3) 0.002(3) 0.003(3)
N8 0.042(5) 0.027(3) 0.023(4) -0.001(3) -0.001(3) 0.004(3)
N9 0.038(5) 0.030(4) 0.036(4) -0.006(3) -0.003(4) 0.007(3)
N10 0.038(5) 0.040(4) 0.036(4) -0.011(3) -0.011(4) 0.001(3)
N11 0.038(5) 0.028(4) 0.034(4) -0.002(3) 0.004(3) -0.004(3)
N12 0.026(4) 0.027(3) 0.030(4) -0.003(3) -0.001(3) 0.002(3)
C1 0.022(4) 0.019(3) 0.019(4) 0.000(3) -0.003(3) 0.001(3)
C2 0.033(5) 0.022(4) 0.013(4) 0.004(3) 0.003(3) 0.004(4)
C3 0.021(4) 0.021(4) 0.023(4) 0.000(3) 0.000(4) 0.002(3)
C4 0.024(4) 0.027(4) 0.024(4) -0.001(3) -0.011(4) -0.004(4)
C5 0.019(4) 0.020(4) 0.015(4) -0.003(3) 0.001(3) 0.000(3)
C6 0.027(5) 0.017(3) 0.018(4) 0.001(3) 0.000(3) 0.002(3)
C7 0.027(5) 0.016(3) 0.017(4) 0.001(3) -0.002(3) -0.001(3)
C8 0.026(4) 0.016(3) 0.018(4) 0.003(3) 0.001(3) 0.004(3)
C9 0.018(4) 0.033(4) 0.019(4) 0.005(3) 0.000(3) 0.001(3)
C10 0.024(4) 0.022(4) 0.024(4) -0.007(3) 0.002(3) 0.005(3)
C11 0.023(5) 0.031(4) 0.021(4) 0.000(3) 0.006(3) -0.007(4)
C12 0.015(4) 0.029(4) 0.029(4) -0.004(4) 0.000(3) 0.001(3)
Lu1 0.01465(13) 0.01244(12) 0.01163(13) 0.00011(12) -0.00061(12) -0.00047(14)
O1 0.022(3) 0.011(2) 0.021(3) -0.0013(19) 0.001(2) 0.001(2)
O2 0.017(3) 0.019(2) 0.014(3) -0.0023(19) -0.003(2) 0.003(2)
O3 0.014(3) 0.021(2) 0.015(3) -0.002(2) -0.001(2) 0.001(2)
O4 0.020(3) 0.009(2) 0.018(3) -0.0050(19) 0.001(2) 0.000(2)
O5 0.019(3) 0.014(2) 0.014(3) 0.0004(18) -0.002(2) 0.002(2)
O6 0.018(3) 0.016(2) 0.011(2) 0.0049(18) -0.003(2) 0.004(2)
O7 0.017(3) 0.017(2) 0.018(3) 0.000(2) -0.002(2) -0.005(2)
O8 0.019(3) 0.016(2) 0.013(3) 0.0004(19) 0.004(2) -0.001(2)
N13 0.013(3) 0.012(3) 0.024(3) 0.002(2) -0.001(3) 0.004(2)
N14 0.023(4) 0.017(3) 0.006(3) -0.002(2) -0.002(3) 0.000(2)
N15 0.022(4) 0.013(3) 0.009(3) -0.001(2) -0.001(3) 0.001(2)
N16 0.016(3) 0.015(3) 0.012(3) -0.004(2) 0.004(2) -0.004(2)
N17 0.021(4) 0.013(3) 0.013(3) 0.004(2) -0.004(3) -0.001(3)
N18 0.016(3) 0.018(3) 0.014(3) 0.001(3) 0.000(2) 0.002(3)
N19 0.018(3) 0.011(3) 0.017(3) 0.003(2) 0.001(3) 0.000(2)
N20 0.019(3) 0.021(3) 0.007(3) -0.003(2) 0.003(2) -0.001(3)
C13 0.020(4) 0.017(3) 0.016(4) 0.006(3) -0.003(3) 0.004(3)
C14 0.023(4) 0.015(3) 0.025(4) 0.006(3) -0.002(3) 0.005(3)
C15 0.027(5) 0.027(4) 0.022(4) 0.006(3) -0.006(4) 0.003(3)
C16 0.022(4) 0.025(4) 0.011(4) -0.003(3) -0.002(3) 0.007(3)
C17 0.020(4) 0.018(3) 0.015(4) -0.001(3) -0.001(3) 0.004(3)
C18 0.014(4) 0.019(3) 0.012(4) 0.000(3) -0.005(3) 0.000(3)
C19 0.021(4) 0.022(4) 0.025(4) -0.007(3) 0.003(3) 0.002(3)
C20 0.018(4) 0.035(4) 0.016(4) -0.004(3) 0.005(3) -0.003(3)
C21 0.030(5) 0.026(4) 0.015(4) -0.003(3) 0.004(3) -0.006(4)
C22 0.022(4) 0.022(3) 0.015(4) 0.002(3) 0.000(3) -0.001(4)
C23 0.030(4) 0.016(3) 0.013(3) 0.000(3) 0.002(3) -0.002(3)
C24 0.032(5) 0.019(3) 0.013(4) 0.002(3) 0.003(3) 0.008(3)
C25 0.027(4) 0.019(3) 0.019(4) -0.005(3) -0.005(3) 0.014(3)
C26 0.014(4) 0.025(4) 0.014(4) -0.007(3) 0.002(3) -0.002(3)
C27 0.015(4) 0.016(3) 0.014(4) -0.004(3) -0.001(3) -0.001(3)
C28 0.018(4) 0.019(3) 0.020(4) 0.001(3) 0.005(3) -0.004(3)
C29 0.025(5) 0.019(3) 0.014(4) 0.003(3) 0.000(3) -0.002(3)
C30 0.035(5) 0.013(3) 0.028(4) 0.001(3) -0.001(4) -0.002(3)
C31 0.020(4) 0.014(3) 0.035(5) 0.009(3) 0.003(3) 0.001(3)
C32 0.017(4) 0.023(4) 0.019(4) 0.002(3) -0.004(3) 0.001(3)
C33 0.033(5) 0.015(3) 0.016(4) -0.001(3) 0.007(4) -0.003(3)
C34 0.030(5) 0.016(3) 0.024(4) -0.002(3) 0.007(4) 0.002(3)
C35 0.022(5) 0.025(4) 0.036(5) 0.006(3) 0.011(4) 0.006(3)
C36 0.019(4) 0.023(4) 0.031(5) 0.009(3) 0.000(4) 0.001(3)
C37 0.019(4) 0.015(3) 0.014(4) 0.004(3) -0.003(3) -0.006(3)
C38 0.006(4) 0.026(4) 0.016(4) 0.004(3) 0.000(3) -0.001(3)
C39 0.040(6) 0.019(4) 0.023(4) 0.002(3) -0.005(4) -0.004(4)
C40 0.036(5) 0.033(4) 0.015(4) 0.002(3) -0.004(4) -0.004(4)
C41 0.026(5) 0.030(4) 0.014(4) -0.011(3) -0.005(3) 0.000(3)
C42 0.017(4) 0.022(4) 0.022(4) -0.008(3) 0.001(3) 0.000(3)
C43 0.032(5) 0.011(3) 0.020(4) 0.003(3) -0.003(4) -0.004(3)
C44 0.030(5) 0.020(3) 0.014(4) 0.000(3) -0.002(3) -0.007(3)
C45 0.018(4) 0.025(4) 0.024(4) 0.000(3) 0.001(3) -0.007(3)
C46 0.026(5) 0.022(4) 0.020(4) 0.004(3) 0.011(3) 0.001(3)
C47 0.009(4) 0.017(3) 0.025(4) 0.006(3) 0.001(3) 0.002(3)
C48 0.018(4) 0.018(3) 0.022(4) -0.005(3) 0.003(3) -0.001(3)
C49 0.023(5) 0.026(4) 0.013(4) 0.000(3) 0.010(3) 0.001(3)
C50 0.037(5) 0.035(4) 0.009(4) 0.009(3) 0.005(3) 0.010(4)
C51 0.024(5) 0.017(3) 0.023(4) -0.005(3) 0.001(3) 0.000(3)
C52 0.016(4) 0.019(3) 0.021(4) -0.008(3) 0.003(3) 0.003(3)
O9 0.029(4) 0.029(3) 0.078(5) 0.005(3) -0.002(3) -0.004(3)
O10 0.028(10) 0.014(8) 0.016(9) 0.006(6) 0.008(7) 0.000(7)

loop_
_atom_type_symbol
_atom_type_description
_atom_type_scat_dispersion_real
_atom_type_scat_dispersion_imag
_atom_type_scat_source
C C 0.0033 0.0016 'International Tables Vol C Tables 4.2.6.8 and 6.1.1.4'
H H 0.0000 0.0000 'International Tables Vol C Tables 4.2.6.8 and 6.1.1.4'
Au Au -2.0133 8.8022 'International Tables Vol C Tables 4.2.6.8 and 6.1.1.4'
Lu Lu -0.4720 5.8584 'International Tables Vol C Tables 4.2.6.8 and 6.1.1.4'
N N 0.0061 0.0033 'International Tables Vol C Tables 4.2.6.8 and 6.1.1.4'
O O 0.0106 0.0060 'International Tables Vol C Tables 4.2.6.8 and 6.1.1.4'

loop_
_geom_angle_atom_site_label_1
_geom_angle_atom_site_label_2
_geom_angle_atom_site_label_3
_geom_angle
_geom_angle_site_symmetry_1
_geom_angle_site_symmetry_3
_geom_angle_publ_flag
C1 Au1 Au2 94.7(2) . . ?
C1 Au1 C2 89.4(3) . . ?
C1 Au1 C3 178.9(3) . . ?
C1 Au1 C4 91.4(3) . . ?
C2 Au1 Au2 91.8(2) . . ?
C3 Au1 Au2 84.2(2) . . ?
C3 Au1 C2 90.8(3) . . ?
C4 Au1 Au2 87.7(2) . . ?
C4 Au1 C2 179.0(3) . . ?
C4 Au1 C3 88.3(3) . . ?
Au1 Au2 Au3 176.914(12) . . ?
C5 Au2 Au1 81.7(2) . . ?
C5 Au2 Au3 95.3(2) . . ?
C5 Au2 C6 90.0(3) . . ?
C6 Au2 Au1 91.3(2) . . ?
C6 Au2 Au3 89.1(2) . . ?
C7 Au2 Au1 99.5(2) . . ?
C7 Au2 Au3 83.6(2) . . ?
C7 Au2 C5 178.6(3) . . ?
C7 Au2 C6 90.8(3) . . ?
C7 Au2 C8 90.9(3) . . ?
C8 Au2 Au1 88.1(2) . . ?
C8 Au2 Au3 91.4(2) . . ?
C8 Au2 C5 88.4(3) . . ?
C8 Au2 C6 178.3(3) . . ?
C9 Au3 Au2 82.0(2) . . ?
C10 Au3 Au2 90.2(2) . . ?
C10 Au3 C9 90.5(3) . . ?
C10 Au3 C11 89.5(3) . . ?
C10 Au3 C12 179.0(3) . . ?
C11 Au3 Au2 98.8(2) . . ?
C11 Au3 C9 179.2(3) . . ?
C11 Au3 C12 89.7(3) . . ?
C12 Au3 Au2 89.4(2) . . ?
C12 Au3 C9 90.3(3) . . ?
N1 C1 Au1 178.6(8) . . ?
N2 C2 Au1 178.2(8) . . ?
N3 C3 Au1 179.1(7) . . ?
N4 C4 Au1 178.4(7) . . ?
N5 C5 Au2 179.0(7) . . ?
N6 C6 Au2 179.5(8) . . ?
N7 C7 Au2 179.0(7) . . ?
N8 C8 Au2 178.9(8) . . ?
N9 C9 Au3 175.4(7) . . ?
N10 C10 Au3 179.8(8) . . ?
N11 C11 Au3 179.4(8) . . ?
N12 C12 Au3 176.1(7) . . ?
O2 Lu1 O1 73.52(17) . . ?
O2 Lu1 O4 77.29(17) . . ?
O2 Lu1 O6 71.40(17) . . ?
O2 Lu1 O7 99.07(17) . . ?
O2 Lu1 O8 143.50(17) . . ?
O3 Lu1 O1 78.97(17) . . ?
O3 Lu1 O2 144.27(17) . . ?
O3 Lu1 O4 73.08(17) . . ?
O3 Lu1 O6 144.31(17) . . ?
O3 Lu1 O7 93.42(17) . . ?
O3 Lu1 O8 72.18(17) . . ?
O4 Lu1 O1 72.87(16) . . ?
O4 Lu1 O6 132.52(16) . . ?
O5 Lu1 O1 144.67(18) . . ?
O5 Lu1 O2 90.55(16) . . ?
O5 Lu1 O3 99.29(16) . . ?
O5 Lu1 O4 72.93(17) . . ?
O5 Lu1 O6 72.63(16) . . ?
O5 Lu1 O7 143.05(18) . . ?
O5 Lu1 O8 77.33(17) . . ?
O6 Lu1 O1 127.69(15) . . ?
O7 Lu1 O1 71.78(17) . . ?
O7 Lu1 O4 143.96(17) . . ?
O7 Lu1 O6 76.85(16) . . ?
O7 Lu1 O8 73.83(16) . . ?
O8 Lu1 O1 133.06(16) . . ?
O8 Lu1 O4 129.13(15) . . ?
O8 Lu1 O6 72.13(16) . . ?
N13 O1 Lu1 115.7(4) . . ?
N14 O2 Lu1 125.6(4) . . ?
N15 O3 Lu1 124.9(4) . . ?
N16 O4 Lu1 118.4(4) . . ?
N17 O5 Lu1 124.9(4) . . ?
N18 O6 Lu1 119.7(4) . . ?
N19 O7 Lu1 122.9(4) . . ?
N20 O8 Lu1 119.3(4) . . ?
O1 N13 C13 118.1(6) . . ?
O1 N13 C17 120.0(6) . . ?
C17 N13 C13 121.9(6) . . ?
O2 N14 C18 119.8(6) . . ?
O2 N14 C22 120.6(6) . . ?
C22 N14 C18 119.6(6) . . ?
O3 N15 C23 118.8(6) . . ?
O3 N15 C27 119.6(5) . . ?
C23 N15 C27 121.5(6) . . ?
O4 N16 C28 120.2(6) . . ?
O4 N16 C32 119.2(6) . . ?
C28 N16 C32 120.6(6) . . ?
O5 N17 C33 119.4(6) . . ?
O5 N17 C37 120.1(6) . . ?
C37 N17 C33 120.4(7) . . ?
O6 N18 C38 119.6(5) . . ?
O6 N18 C42 120.4(6) . . ?
C42 N18 C38 120.0(6) . . ?
O7 N19 C43 120.3(6) . . ?
O7 N19 C47 118.9(6) . . ?
C43 N19 C47 120.8(7) . . ?
O8 N20 C48 118.4(6) . . ?
O8 N20 C52 120.1(6) . . ?
C52 N20 C48 121.5(6) . . ?
N13 C13 H13 120.1 . . ?
N13 C13 C14 119.7(7) . . ?
C14 C13 H13 120.1 . . ?
C13 C14 H14 120.5 . . ?
C13 C14 C15 119.1(7) . . ?
C15 C14 H14 120.5 . . ?
C14 C15 H15 120.3 . . ?
C16 C15 C14 119.3(7) . . ?
C16 C15 H15 120.3 . . ?
C15 C16 H16 119.9 . . ?
C17 C16 C15 120.2(7) . . ?
C17 C16 H16 119.9 . . ?
N13 C17 C16 119.6(7) . . ?
N13 C17 C18 118.0(6) . . ?
C16 C17 C18 122.2(6) . . ?
N14 C18 C17 116.6(6) . . ?
N14 C18 C19 120.6(6) . . ?
C19 C18 C17 122.8(6) . . ?
C18 C19 H19 120.0 . . ?
C18 C19 C20 119.9(7) . . ?
C20 C19 H19 120.0 . . ?
C19 C20 H20 120.7 . . ?
C21 C20 C19 118.7(7) . . ?
C21 C20 H20 120.7 . . ?
C20 C21 H21 120.2 . . ?
C22 C21 C20 119.7(7) . . ?
C22 C21 H21 120.2 . . ?
N14 C22 C21 121.4(7) . . ?
N14 C22 H22 119.3 . . ?
C21 C22 H22 119.3 . . ?
N15 C23 H23 120.4 . . ?
N15 C23 C24 119.2(7) . . ?
C24 C23 H23 120.4 . . ?
C23 C24 H24 119.4 . . ?
C23 C24 C25 121.3(7) . . ?
C25 C24 H24 119.4 . . ?
C24 C25 H25 120.9 . . ?
C24 C25 C26 118.1(7) . . ?
C26 C25 H25 120.9 . . ?
C25 C26 H26 119.4 . . ?
C27 C26 C25 121.1(7) . . ?
C27 C26 H26 119.4 . . ?
N15 C27 C26 118.8(6) . . ?
N15 C27 C28 117.6(6) . . ?
C26 C27 C28 123.6(7) . . ?
N16 C28 C27 117.9(6) . . ?
N16 C28 C29 119.7(6) . . ?
C29 C28 C27 122.1(7) . . ?
C28 C29 H29 119.7 . . ?
C28 C29 C30 120.6(7) . . ?
C30 C29 H29 119.7 . . ?
C29 C30 H30 120.6 . . ?
C31 C30 C29 118.8(6) . . ?
C31 C30 H30 120.6 . . ?
C30 C31 H31 120.2 . . ?
C32 C31 C30 119.7(7) . . ?
C32 C31 H31 120.2 . . ?
N16 C32 C31 120.5(7) . . ?
N16 C32 H32 119.8 . . ?
C31 C32 H32 119.8 . . ?
N17 C33 H33 119.4 . . ?
N17 C33 C34 121.1(7) . . ?
C34 C33 H33 119.4 . . ?
C33 C34 H34 120.2 . . ?
C33 C34 C35 119.6(7) . . ?
C35 C34 H34 120.2 . . ?
C34 C35 H35 120.7 . . ?
C34 C35 C36 118.7(7) . . ?
C36 C35 H35 120.7 . . ?
C35 C36 H36 119.5 . . ?
C35 C36 C37 121.0(8) . . ?
C37 C36 H36 119.5 . . ?
N17 C37 C36 119.2(7) . . ?
N17 C37 C38 118.5(7) . . ?
C36 C37 C38 122.3(7) . . ?
N18 C38 C37 118.2(6) . . ?
C39 C38 N18 120.1(7) . . ?
C39 C38 C37 121.5(6) . . ?
C38 C39 H39 120.2 . . ?
C38 C39 C40 119.6(7) . . ?
C40 C39 H39 120.2 . . ?
C39 C40 H40 120.1 . . ?
C41 C40 C39 119.8(7) . . ?
C41 C40 H40 120.1 . . ?
C40 C41 H41 120.3 . . ?
C42 C41 C40 119.4(7) . . ?
C42 C41 H41 120.3 . . ?
N18 C42 C41 121.1(7) . . ?
N18 C42 H42 119.4 . . ?
C41 C42 H42 119.4 . . ?
N19 C43 H43 119.5 . . ?
N19 C43 C44 120.9(7) . . ?
C44 C43 H43 119.5 . . ?
C43 C44 H44 120.2 . . ?
C45 C44 C43 119.6(7) . . ?
C45 C44 H44 120.2 . . ?
C44 C45 H45 120.3 . . ?
C44 C45 C46 119.4(7) . . ?
C46 C45 H45 120.3 . . ?
C45 C46 H46 120.2 . . ?
C47 C46 C45 119.6(7) . . ?
C47 C46 H46 120.2 . . ?
N19 C47 C46 119.6(7) . . ?
N19 C47 C48 117.4(6) . . ?
C46 C47 C48 122.9(7) . . ?
N20 C48 C47 118.3(6) . . ?
N20 C48 C49 119.1(7) . . ?
C49 C48 C47 122.7(6) . . ?
C48 C49 H49 120.0 . . ?
C50 C49 C48 120.0(7) . . ?
C50 C49 H49 120.0 . . ?
C49 C50 H50 120.8 . . ?
C49 C50 C51 118.3(7) . . ?
C51 C50 H50 120.8 . . ?
C50 C51 H51 119.4 . . ?
C52 C51 C50 121.2(7) . . ?
C52 C51 H51 119.4 . . ?
N20 C52 H52 120.1 . . ?
C51 C52 N20 119.8(7) . . ?
C51 C52 H52 120.1 . . ?
H9A O9 H9B 104.4 . . ?
H10A O10 H10B 104.7 . . ?

loop_
_geom_bond_atom_site_label_1
_geom_bond_atom_site_label_2
_geom_bond_distance
_geom_bond_site_symmetry_2
_geom_bond_publ_flag
Au1 Au2 3.3603(4) . ?
Au1 C1 1.997(7) . ?
Au1 C2 2.011(7) . ?
Au1 C3 2.008(8) . ?
Au1 C4 2.003(7) . ?
Au2 Au3 3.4354(4) . ?
Au2 C5 2.001(7) . ?
Au2 C6 2.018(7) . ?
Au2 C7 1.995(7) . ?
Au2 C8 2.000(8) . ?
Au3 C9 2.019(8) . ?
Au3 C10 1.985(8) . ?
Au3 C11 1.994(8) . ?
Au3 C12 2.002(8) . ?
N1 C1 1.155(9) . ?
N2 C2 1.136(9) . ?
N3 C3 1.144(9) . ?
N4 C4 1.152(9) . ?
N5 C5 1.144(9) . ?
N6 C6 1.125(9) . ?
N7 C7 1.142(9) . ?
N8 C8 1.142(9) . ?
N9 C9 1.143(9) . ?
N10 C10 1.147(10) . ?
N11 C11 1.150(9) . ?
N12 C12 1.150(9) . ?
Lu1 O1 2.382(5) . ?
Lu1 O2 2.248(5) . ?
Lu1 O3 2.246(5) . ?
Lu1 O4 2.356(5) . ?
Lu1 O5 2.234(4) . ?
Lu1 O6 2.377(5) . ?
Lu1 O7 2.257(5) . ?
Lu1 O8 2.352(5) . ?
O1 N13 1.339(7) . ?
O2 N14 1.319(7) . ?
O3 N15 1.316(7) . ?
O4 N16 1.321(6) . ?
O5 N17 1.315(8) . ?
O6 N18 1.329(7) . ?
O7 N19 1.323(7) . ?
O8 N20 1.336(7) . ?
N13 C13 1.356(9) . ?
N13 C17 1.352(9) . ?
N14 C18 1.368(9) . ?
N14 C22 1.345(9) . ?
N15 C23 1.354(8) . ?
N15 C27 1.371(9) . ?
N16 C28 1.357(9) . ?
N16 C32 1.360(9) . ?
N17 C33 1.360(9) . ?
N17 C37 1.351(9) . ?
N18 C38 1.368(9) . ?
N18 C42 1.353(8) . ?
N19 C43 1.332(9) . ?
N19 C47 1.363(9) . ?
N20 C48 1.365(9) . ?
N20 C52 1.349(9) . ?
C13 H13 0.9500 . ?
C13 C14 1.385(10) . ?
C14 H14 0.9500 . ?
C14 C15 1.396(11) . ?
C15 H15 0.9500 . ?
C15 C16 1.381(10) . ?
C16 H16 0.9500 . ?
C16 C17 1.375(9) . ?
C17 C18 1.488(10) . ?
C18 C19 1.373(10) . ?
C19 H19 0.9500 . ?
C19 C20 1.390(10) . ?
C20 H20 0.9500 . ?
C20 C21 1.380(10) . ?
C21 H21 0.9500 . ?
C21 C22 1.378(10) . ?
C22 H22 0.9500 . ?
C23 H23 0.9500 . ?
C23 C24 1.374(10) . ?
C24 H24 0.9500 . ?
C24 C25 1.375(10) . ?
C25 H25 0.9500 . ?
C25 C26 1.382(10) . ?
C26 H26 0.9500 . ?
C26 C27 1.372(10) . ?
C27 C28 1.473(10) . ?
C28 C29 1.373(9) . ?
C29 H29 0.9500 . ?
C29 C30 1.384(10) . ?
C30 H30 0.9500 . ?
C30 C31 1.384(11) . ?
C31 H31 0.9500 . ?
C31 C32 1.375(10) . ?
C32 H32 0.9500 . ?
C33 H33 0.9500 . ?
C33 C34 1.367(11) . ?
C34 H34 0.9500 . ?
C34 C35 1.378(11) . ?
C35 H35 0.9500 . ?
C35 C36 1.378(11) . ?
C36 H36 0.9500 . ?
C36 C37 1.382(10) . ?
C37 C38 1.480(10) . ?
C38 C39 1.365(10) . ?
C39 H39 0.9500 . ?
C39 C40 1.388(11) . ?
C40 H40 0.9500 . ?
C40 C41 1.368(10) . ?
C41 H41 0.9500 . ?
C41 C42 1.365(10) . ?
C42 H42 0.9500 . ?
C43 H43 0.9500 . ?
C43 C44 1.371(10) . ?
C44 H44 0.9500 . ?
C44 C45 1.366(10) . ?
C45 H45 0.9500 . ?
C45 C46 1.384(10) . ?
C46 H46 0.9500 . ?
C46 C47 1.375(10) . ?
C47 C48 1.475(10) . ?
C48 C49 1.385(10) . ?
C49 H49 0.9500 . ?
C49 C50 1.379(11) . ?
C50 H50 0.9500 . ?
C50 C51 1.392(10) . ?
C51 H51 0.9500 . ?
C51 C52 1.347(10) . ?
C52 H52 0.9500 . ?
O9 H9A 0.8703 . ?
O9 H9B 0.8707 . ?
O10 H10A 0.8681 . ?
O10 H10B 0.8677 . ?

loop_
_geom_hbond_atom_site_label_D
_geom_hbond_atom_site_label_H
_geom_hbond_atom_site_label_A
_geom_hbond_distance_DH
_geom_hbond_distance_HA
_geom_hbond_distance_DA
_geom_hbond_angle_DHA
_geom_hbond_site_symmetry_A
_geom_hbond_publ_flag
O9 H9A O6 0.87 2.19 3.037(8) 164.2 . yes
O10 H10A N10 0.87 2.17 3.002(17) 159.6 . yes

loop_
_geom_torsion_atom_site_label_1
_geom_torsion_atom_site_label_2
_geom_torsion_atom_site_label_3
_geom_torsion_atom_site_label_4
_geom_torsion
_geom_torsion_site_symmetry_1
_geom_torsion_site_symmetry_2
_geom_torsion_site_symmetry_3
_geom_torsion_site_symmetry_4
_geom_torsion_publ_flag
Lu1 O1 N13 C13 94.9(6) . . . . ?
Lu1 O1 N13 C17 -83.7(7) . . . . ?
Lu1 O2 N14 C18 -88.1(6) . . . . ?
Lu1 O2 N14 C22 93.3(7) . . . . ?
Lu1 O3 N15 C23 94.9(6) . . . . ?
Lu1 O3 N15 C27 -88.5(6) . . . . ?
Lu1 O4 N16 C28 -84.8(7) . . . . ?
Lu1 O4 N16 C32 94.2(6) . . . . ?
Lu1 O5 N17 C33 -91.8(6) . . . . ?
Lu1 O5 N17 C37 90.1(6) . . . . ?
Lu1 O6 N18 C38 84.6(6) . . . . ?
Lu1 O6 N18 C42 -95.8(6) . . . . ?
Lu1 O7 N19 C43 -94.9(6) . . . . ?
Lu1 O7 N19 C47 86.6(6) . . . . ?
Lu1 O8 N20 C48 84.5(7) . . . . ?
Lu1 O8 N20 C52 -96.1(6) . . . . ?
O1 N13 C13 C14 -175.3(6) . . . . ?
O1 N13 C17 C16 175.7(6) . . . . ?
O1 N13 C17 C18 -9.9(10) . . . . ?
O2 N14 C18 C17 4.7(9) . . . . ?
O2 N14 C18 C19 -176.1(6) . . . . ?
O2 N14 C22 C21 176.3(6) . . . . ?
O3 N15 C23 C24 177.0(6) . . . . ?
O3 N15 C27 C26 -176.3(6) . . . . ?
O3 N15 C27 C28 2.9(9) . . . . ?
O4 N16 C28 C27 -7.0(10) . . . . ?
O4 N16 C28 C29 178.2(6) . . . . ?
O4 N16 C32 C31 -178.1(6) . . . . ?
O5 N17 C33 C34 -175.9(6) . . . . ?
O5 N17 C37 C36 176.0(6) . . . . ?
O5 N17 C37 C38 -2.4(9) . . . . ?
O6 N18 C38 C37 4.3(9) . . . . ?
O6 N18 C38 C39 179.3(7) . . . . ?
O6 N18 C42 C41 -179.1(7) . . . . ?
O7 N19 C43 C44 179.6(6) . . . . ?
O7 N19 C47 C46 -179.5(6) . . . . ?
O7 N19 C47 C48 4.3(9) . . . . ?
O8 N20 C48 C47 4.8(9) . . . . ?
O8 N20 C48 C49 -176.8(6) . . . . ?
O8 N20 C52 C51 177.9(6) . . . . ?
N13 C13 C14 C15 0.1(11) . . . . ?
N13 C17 C18 N14 65.9(9) . . . . ?
N13 C17 C18 C19 -113.3(8) . . . . ?
N14 C18 C19 C20 0.1(11) . . . . ?
N15 C23 C24 C25 -0.1(10) . . . . ?
N15 C27 C28 N16 64.0(9) . . . . ?
N15 C27 C28 C29 -121.3(8) . . . . ?
N16 C28 C29 C30 -1.1(11) . . . . ?
N17 C33 C34 C35 -0.8(11) . . . . ?
N17 C37 C38 N18 -61.9(9) . . . . ?
N17 C37 C38 C39 123.0(8) . . . . ?
N18 C38 C39 C40 0.5(12) . . . . ?
N19 C43 C44 C45 0.6(11) . . . . ?
N19 C47 C48 N20 -68.6(9) . . . . ?
N19 C47 C48 C49 113.0(8) . . . . ?
N20 C48 C49 C50 -1.9(11) . . . . ?
C13 N13 C17 C16 -2.9(11) . . . . ?
C13 N13 C17 C18 171.5(6) . . . . ?
C13 C14 C15 C16 -3.7(11) . . . . ?
C14 C15 C16 C17 4.1(12) . . . . ?
C15 C16 C17 N13 -0.8(11) . . . . ?
C15 C16 C17 C18 -175.0(7) . . . . ?
C16 C17 C18 N14 -119.8(8) . . . . ?
C16 C17 C18 C19 61.0(10) . . . . ?
C17 N13 C13 C14 3.3(11) . . . . ?
C17 C18 C19 C20 179.3(7) . . . . ?
C18 N14 C22 C21 -2.3(10) . . . . ?
C18 C19 C20 C21 -3.0(11) . . . . ?
C19 C20 C21 C22 3.1(11) . . . . ?
C20 C21 C22 N14 -0.5(11) . . . . ?
C22 N14 C18 C17 -176.7(6) . . . . ?
C22 N14 C18 C19 2.5(10) . . . . ?
C23 N15 C27 C26 0.2(10) . . . . ?
C23 N15 C27 C28 179.4(6) . . . . ?
C23 C24 C25 C26 -0.8(10) . . . . ?
C24 C25 C26 C27 1.5(10) . . . . ?
C25 C26 C27 N15 -1.2(10) . . . . ?
C25 C26 C27 C28 179.7(7) . . . . ?
C26 C27 C28 N16 -116.8(8) . . . . ?
C26 C27 C28 C29 57.9(10) . . . . ?
C27 N15 C23 C24 0.5(10) . . . . ?
C27 C28 C29 C30 -175.7(7) . . . . ?
C28 N16 C32 C31 0.9(11) . . . . ?
C28 C29 C30 C31 2.9(12) . . . . ?
C29 C30 C31 C32 -2.8(12) . . . . ?
C30 C31 C32 N16 0.9(11) . . . . ?
C32 N16 C28 C27 174.0(6) . . . . ?
C32 N16 C28 C29 -0.8(11) . . . . ?
C33 N17 C37 C36 -2.1(10) . . . . ?
C33 N17 C37 C38 179.5(6) . . . . ?
C33 C34 C35 C36 -0.8(11) . . . . ?
C34 C35 C36 C37 0.9(11) . . . . ?
C35 C36 C37 N17 0.5(10) . . . . ?
C35 C36 C37 C38 178.9(7) . . . . ?
C36 C37 C38 N18 119.7(7) . . . . ?
C36 C37 C38 C39 -55.4(10) . . . . ?
C37 N17 C33 C34 2.2(10) . . . . ?
C37 C38 C39 C40 175.5(7) . . . . ?
C38 N18 C42 C41 0.5(11) . . . . ?
C38 C39 C40 C41 -1.1(13) . . . . ?
C39 C40 C41 C42 1.3(13) . . . . ?
C40 C41 C42 N18 -1.0(12) . . . . ?
C42 N18 C38 C37 -175.3(6) . . . . ?
C42 N18 C38 C39 -0.2(10) . . . . ?
C43 N19 C47 C46 1.9(10) . . . . ?
C43 N19 C47 C48 -174.2(6) . . . . ?
C43 C44 C45 C46 0.7(11) . . . . ?
C44 C45 C46 C47 -0.7(11) . . . . ?
C45 C46 C47 N19 -0.6(10) . . . . ?
C45 C46 C47 C48 175.3(7) . . . . ?
C46 C47 C48 N20 115.4(8) . . . . ?
C46 C47 C48 C49 -62.9(10) . . . . ?
C47 N19 C43 C44 -1.9(10) . . . . ?
C47 C48 C49 C50 176.4(7) . . . . ?
C48 N20 C52 C51 -2.7(11) . . . . ?
C48 C49 C50 C51 -0.9(12) . . . . ?
C49 C50 C51 C52 2.1(12) . . . . ?
C50 C51 C52 N20 -0.3(12) . . . . ?
C52 N20 C48 C47 -174.6(6) . . . . ?
C52 N20 C48 C49 3.8(10) . . . . ?
